data_7157578
loop_
_publ_author_name
'Basu, Pallabita'
'Satam, Nishikant'
'Namboothiri, Irishi N. N.'

_publ_section_title
;
 Synthesis of indenofurans, benzofurans and spiro-lactones via
 Hauser-Kraus annulation involving 1,6-addition of phthalide to quinone
 methides.
;
_journal_issue 29
_journal_name_full 'Organic &amp; biomolecular chemistry'
_journal_page_first 5677
_journal_page_last 5687
_journal_paper_doi 10.1039/d0ob01115k
_journal_volume 18
_journal_year 2020
_chemical_formula_sum 'C30 H30 O4'
_chemical_formula_weight 454.54
_space_group_crystal_system monoclinic
_space_group_IT_number 14
_space_group_name_Hall '-P 2yn'
_space_group_name_H-M_alt 'P 1 21/n 1'
_atom_sites_solution_hydrogens geom
_audit_creation_method SHELXL-2014/7
_audit_update_record
;
2020-04-04 deposited with the CCDC.	2020-07-07 downloaded from the CCDC.
;
_cell_angle_alpha 90
_cell_angle_beta 98.244(8)
_cell_angle_gamma 90
_cell_formula_units_Z 4
_cell_length_a 8.6480(7)
_cell_length_b 17.1737(13)
_cell_length_c 18.0840(17)
_cell_measurement_reflns_used 3184
_cell_measurement_temperature 150(2)
_cell_measurement_theta_max 27.1160
_cell_measurement_theta_min 2.2720
_cell_volume 2658.0(4)
_computing_structure_refinement 'SHELXL-2014/7 (Sheldrick, 2014)'
_diffrn_ambient_temperature 150(2)
_diffrn_measured_fraction_theta_full 0.982
_diffrn_measured_fraction_theta_max 0.982
_diffrn_measurement_device_type 'dtrek-CrysAlisPro-abstract goniometer imported rigaku-d*trek images'
_diffrn_radiation_type MoK\a
_diffrn_radiation_wavelength 0.71073
_diffrn_reflns_av_R_equivalents 0.0757
_diffrn_reflns_av_unetI/netI 0.1219
_diffrn_reflns_Laue_measured_fraction_full 0.982
_diffrn_reflns_Laue_measured_fraction_max 0.982
_diffrn_reflns_limit_h_max 10
_diffrn_reflns_limit_h_min -7
_diffrn_reflns_limit_k_max 20
_diffrn_reflns_limit_k_min -13
_diffrn_reflns_limit_l_max 21
_diffrn_reflns_limit_l_min -21
_diffrn_reflns_number 9515
_diffrn_reflns_point_group_measured_fraction_full 0.982
_diffrn_reflns_point_group_measured_fraction_max 0.982
_diffrn_reflns_theta_full 24.998
_diffrn_reflns_theta_max 24.998
_diffrn_reflns_theta_min 1.643
_exptl_absorpt_coefficient_mu 0.074
_exptl_absorpt_correction_T_max 1.00000
_exptl_absorpt_correction_T_min 0.64983
_exptl_absorpt_correction_type multi-scan
_exptl_absorpt_process_details 'CrysAlisPro 1.171.39.46 (Rigaku Oxford Diffraction, 2018)'
_exptl_crystal_colour Yellow
_exptl_crystal_density_diffrn 1.136
_exptl_crystal_description block
_exptl_crystal_F_000 968
_exptl_crystal_size_max 0.200
_exptl_crystal_size_mid 0.150
_exptl_crystal_size_min 0.120
_refine_diff_density_max 0.394
_refine_diff_density_min -0.456
_refine_diff_density_rms 0.129
_refine_ls_extinction_method none
_refine_ls_goodness_of_fit_ref 1.057
_refine_ls_hydrogen_treatment constr
_refine_ls_matrix_type full
_refine_ls_number_parameters 314
_refine_ls_number_reflns 4596
_refine_ls_number_restraints 0
_refine_ls_restrained_S_all 1.057
_refine_ls_R_factor_all 0.1276
_refine_ls_R_factor_gt 0.0738
_refine_ls_shift/su_max 0.000
_refine_ls_shift/su_mean 0.000
_refine_ls_structure_factor_coef Fsqd
_refine_ls_weighting_details 'w=1/[\s^2^(Fo^2^)+(0.1390P)^2^] where P=(Fo^2^+2Fc^2^)/3'
_refine_ls_weighting_scheme calc
_refine_ls_wR_factor_gt 0.1989
_refine_ls_wR_factor_ref 0.2710
_reflns_Friedel_coverage 0.000
_reflns_number_gt 2657
_reflns_number_total 4596
_reflns_threshold_expression 'I > 2\s(I)'
_cod_data_source_file d0ob01115k2.cif
_cod_data_source_block inn-pb-263_mo_sq
_cod_depositor_comments 'Adding full bibliography for 7157576--7157578.cif.'
_cod_original_sg_symbol_H-M 'P 21/n'
_cod_database_code 7157578
_shelx_shelxl_version_number 2014/7
_shelx_space_group_comment
;
The symmetry employed for this shelxl refinement is uniquely defined
by the following loop, which should always be used as a source of
symmetry information in preference to the above space-group names.
They are only intended as comments.
;
_shelx_estimated_absorpt_t_min 0.985
_shelx_estimated_absorpt_t_max 0.991

loop_
_space_group_symop_operation_xyz
'x, y, z'
'-x+1/2, y+1/2, -z+1/2'
'-x, -y, -z'
'x-1/2, -y-1/2, z-1/2'

loop_
_atom_site_label
_atom_site_type_symbol
_atom_site_fract_x
_atom_site_fract_y
_atom_site_fract_z
_atom_site_U_iso_or_equiv
_atom_site_adp_type
_atom_site_occupancy
_atom_site_site_symmetry_order
_atom_site_calc_flag
_atom_site_refinement_flags_posn
_atom_site_refinement_flags_adp
_atom_site_refinement_flags_occupancy
_atom_site_disorder_assembly
_atom_site_disorder_group
O2 O 0.4916(3) 0.48848(15) 0.35157(15) 0.0267(7) Uani 1 1 d . . . . .
O1 O 0.3102(3) 0.58698(14) 0.34801(15) 0.0278(7) Uani 1 1 d . . . . .
O4 O 0.3643(3) 0.18628(15) 0.54143(15) 0.0327(7) Uani 1 1 d . . . . .
O3 O 0.6391(3) 0.44446(17) 0.26773(17) 0.0390(8) Uani 1 1 d . . . . .
C8 C 0.2870(4) 0.4827(2) 0.4316(2) 0.0206(9) Uani 1 1 d . . . . .
C6 C 0.2537(4) 0.5569(2) 0.4664(2) 0.0229(9) Uani 1 1 d . . . . .
C7 C 0.2067(4) 0.5795(2) 0.5339(2) 0.0265(9) Uani 1 1 d . . . . .
H7 H 0.1916 0.5416 0.5704 0.032 Uiso 1 1 calc R U . . .
C17 C 0.2920(4) 0.4066(2) 0.4584(2) 0.0229(9) Uani 1 1 d . . . . .
C5 C 0.2722(4) 0.6149(2) 0.4142(2) 0.0248(9) Uani 1 1 d . . . . .
C22 C 0.2639(4) 0.3876(2) 0.5326(2) 0.0233(9) Uani 1 1 d . . . . .
H22 H 0.2339 0.4284 0.5631 0.028 Uiso 1 1 calc R U . . .
C19 C 0.3315(4) 0.2670(2) 0.4335(2) 0.0219(9) Uani 1 1 d . . . . .
C2 C 0.1821(4) 0.6582(2) 0.5475(2) 0.0255(9) Uani 1 1 d . . . . .
C9 C 0.3283(4) 0.5043(2) 0.3552(2) 0.0229(9) Uani 1 1 d . . . . .
C21 C 0.2780(4) 0.3145(2) 0.5616(2) 0.0217(9) Uani 1 1 d . . . . .
C27 C 0.2523(4) 0.2970(2) 0.6418(2) 0.0235(9) Uani 1 1 d . . . . .
C3 C 0.2055(4) 0.7140(2) 0.4936(2) 0.0275(9) Uani 1 1 d . . . . .
H3 H 0.1899 0.7675 0.5038 0.033 Uiso 1 1 calc R U . . .
C25 C 0.3372(5) 0.2279(2) 0.2982(2) 0.0337(10) Uani 1 1 d . . . . .
H25A H 0.2404 0.2573 0.2839 0.051 Uiso 1 1 calc R U . . .
H25B H 0.3390 0.1829 0.2649 0.051 Uiso 1 1 calc R U . . .
H25C H 0.4270 0.2615 0.2939 0.051 Uiso 1 1 calc R U . . .
C23 C 0.3453(4) 0.1996(2) 0.3795(2) 0.0258(9) Uani 1 1 d . . . . .
C18 C 0.3223(4) 0.3427(2) 0.4102(2) 0.0251(9) Uani 1 1 d . . . . .
H18 H 0.3364 0.3539 0.3602 0.030 Uiso 1 1 calc R U . . .
C29 C 0.4104(4) 0.2823(2) 0.6905(2) 0.0323(10) Uani 1 1 d . . . . .
H29A H 0.4656 0.2404 0.6684 0.048 Uiso 1 1 calc R U . . .
H29B H 0.3929 0.2673 0.7409 0.048 Uiso 1 1 calc R U . . .
H29C H 0.4734 0.3299 0.6931 0.048 Uiso 1 1 calc R U . . .
C4 C 0.2505(4) 0.6935(2) 0.4260(2) 0.0267(9) Uani 1 1 d . . . . .
H4 H 0.2657 0.7313 0.3894 0.032 Uiso 1 1 calc R U . . .
C20 C 0.3267(4) 0.2513(2) 0.5143(2) 0.0235(9) Uani 1 1 d . . . . .
C1 C 0.1284(5) 0.6834(2) 0.6204(2) 0.0360(11) Uani 1 1 d . . . . .
H1A H 0.0203 0.6665 0.6209 0.054 Uiso 1 1 calc R U . . .
H1B H 0.1344 0.7403 0.6247 0.054 Uiso 1 1 calc R U . . .
H1C H 0.1960 0.6597 0.6626 0.054 Uiso 1 1 calc R U . . .
C28 C 0.1747(5) 0.3661(2) 0.6772(2) 0.0348(10) Uani 1 1 d . . . . .
H28A H 0.2439 0.4115 0.6799 0.052 Uiso 1 1 calc R U . . .
H28B H 0.1559 0.3518 0.7276 0.052 Uiso 1 1 calc R U . . .
H28C H 0.0751 0.3787 0.6465 0.052 Uiso 1 1 calc R U . . .
C15 C 0.3540(4) 0.4436(2) 0.2400(2) 0.0249(9) Uani 1 1 d . . . . .
C16 C 0.5119(5) 0.4568(2) 0.2834(2) 0.0292(10) Uani 1 1 d . . . . .
C10 C 0.2451(4) 0.4681(2) 0.2839(2) 0.0239(9) Uani 1 1 d . . . . .
C14 C 0.3115(5) 0.4118(2) 0.1703(2) 0.0314(10) Uani 1 1 d . . . . .
H14 H 0.3883 0.3959 0.1407 0.038 Uiso 1 1 calc R U . . .
C13 C 0.1531(5) 0.4037(2) 0.1441(3) 0.0380(11) Uani 1 1 d . . . . .
H13 H 0.1199 0.3812 0.0965 0.046 Uiso 1 1 calc R U . . .
C12 C 0.0438(5) 0.4286(2) 0.1881(3) 0.0372(11) Uani 1 1 d . . . . .
H12 H -0.0640 0.4231 0.1693 0.045 Uiso 1 1 calc R U . . .
C24 C 0.2103(5) 0.1424(2) 0.3815(2) 0.0354(10) Uani 1 1 d . . . . .
H24A H 0.2122 0.1228 0.4325 0.053 Uiso 1 1 calc R U . . .
H24B H 0.2213 0.0987 0.3478 0.053 Uiso 1 1 calc R U . . .
H24C H 0.1109 0.1691 0.3656 0.053 Uiso 1 1 calc R U . . .
C26 C 0.5028(5) 0.1558(2) 0.3990(3) 0.0366(11) Uani 1 1 d . . . . .
H26A H 0.5894 0.1921 0.3966 0.055 Uiso 1 1 calc R U . . .
H26B H 0.5083 0.1134 0.3631 0.055 Uiso 1 1 calc R U . . .
H26C H 0.5101 0.1342 0.4495 0.055 Uiso 1 1 calc R U . . .
C11 C 0.0854(4) 0.4617(2) 0.2592(2) 0.0311(10) Uani 1 1 d . . . . .
H11 H 0.0093 0.4787 0.2887 0.037 Uiso 1 1 calc R U . . .
C30 C 0.1451(5) 0.2267(2) 0.6449(2) 0.0319(10) Uani 1 1 d . . . . .
H30A H 0.0419 0.2382 0.6171 0.048 Uiso 1 1 calc R U . . .
H30B H 0.1349 0.2152 0.6971 0.048 Uiso 1 1 calc R U . . .
H30C H 0.1898 0.1815 0.6226 0.048 Uiso 1 1 calc R U . . .

loop_
_atom_site_aniso_label
_atom_site_aniso_U_11
_atom_site_aniso_U_22
_atom_site_aniso_U_33
_atom_site_aniso_U_23
_atom_site_aniso_U_13
_atom_site_aniso_U_12
O2 0.0277(14) 0.0272(16) 0.0239(17) -0.0061(12) -0.0012(12) -0.0006(12)
O1 0.0426(16) 0.0184(15) 0.0239(17) 0.0005(12) 0.0102(12) -0.0008(12)
O4 0.0483(17) 0.0230(16) 0.0258(18) 0.0062(13) 0.0024(13) 0.0070(13)
O3 0.0330(16) 0.045(2) 0.042(2) -0.0045(15) 0.0145(14) 0.0022(13)
C8 0.0230(19) 0.017(2) 0.022(2) 0.0006(16) 0.0032(16) -0.0008(16)
C6 0.028(2) 0.015(2) 0.026(2) -0.0020(16) 0.0021(17) 0.0025(16)
C7 0.033(2) 0.023(2) 0.023(2) 0.0030(17) 0.0001(17) 0.0082(18)
C17 0.0267(19) 0.019(2) 0.021(2) 0.0005(16) -0.0019(16) -0.0002(16)
C5 0.028(2) 0.021(2) 0.025(2) -0.0040(17) 0.0027(16) -0.0008(17)
C22 0.032(2) 0.022(2) 0.015(2) -0.0021(16) 0.0035(16) 0.0000(17)
C19 0.0244(19) 0.021(2) 0.019(2) 0.0005(16) 0.0001(16) 0.0009(16)
C2 0.0248(19) 0.025(2) 0.025(2) -0.0027(17) -0.0014(16) 0.0034(16)
C9 0.028(2) 0.0134(19) 0.027(2) -0.0023(16) 0.0036(16) 0.0025(16)
C21 0.0205(18) 0.020(2) 0.024(2) -0.0028(16) 0.0018(15) -0.0015(16)
C27 0.027(2) 0.022(2) 0.022(2) -0.0014(16) 0.0065(16) -0.0007(16)
C3 0.032(2) 0.018(2) 0.031(3) 0.0015(18) -0.0004(18) -0.0021(17)
C25 0.051(3) 0.026(2) 0.025(3) -0.0060(18) 0.008(2) 0.000(2)
C23 0.030(2) 0.020(2) 0.028(2) -0.0045(17) 0.0070(17) 0.0001(17)
C18 0.0233(19) 0.026(2) 0.026(2) -0.0023(17) 0.0050(17) -0.0014(16)
C29 0.035(2) 0.041(3) 0.022(2) 0.0060(19) 0.0049(18) -0.0053(19)
C4 0.032(2) 0.019(2) 0.028(2) 0.0037(17) 0.0012(17) -0.0011(17)
C20 0.0217(19) 0.027(2) 0.022(2) 0.0041(17) 0.0011(16) 0.0015(17)
C1 0.052(3) 0.029(2) 0.028(3) -0.0072(19) 0.011(2) 0.006(2)
C28 0.044(2) 0.033(3) 0.030(3) -0.001(2) 0.014(2) -0.005(2)
C15 0.034(2) 0.019(2) 0.022(2) 0.0012(16) 0.0057(17) -0.0020(16)
C16 0.038(2) 0.020(2) 0.030(3) -0.0024(18) 0.0056(19) -0.0018(18)
C10 0.029(2) 0.018(2) 0.026(2) 0.0046(17) 0.0068(17) 0.0010(17)
C14 0.046(3) 0.023(2) 0.025(3) -0.0028(18) 0.0048(19) 0.0008(19)
C13 0.060(3) 0.032(3) 0.020(2) -0.0012(19) -0.003(2) -0.005(2)
C12 0.041(2) 0.026(2) 0.041(3) -0.001(2) -0.008(2) -0.002(2)
C24 0.046(3) 0.029(2) 0.031(3) -0.006(2) 0.005(2) -0.006(2)
C26 0.040(2) 0.032(3) 0.036(3) -0.012(2) 0.003(2) 0.0103(19)
C11 0.030(2) 0.026(2) 0.036(3) -0.0001(19) -0.0018(18) 0.0015(18)
C30 0.036(2) 0.028(2) 0.033(3) 0.0072(19) 0.0107(19) -0.0022(19)

loop_
_atom_type_symbol
_atom_type_description
_atom_type_scat_dispersion_real
_atom_type_scat_dispersion_imag
_atom_type_scat_source
C C 0.0033 0.0016 'International Tables Vol C Tables 4.2.6.8 and 6.1.1.4'
H H 0.0000 0.0000 'International Tables Vol C Tables 4.2.6.8 and 6.1.1.4'
O O 0.0106 0.0060 'International Tables Vol C Tables 4.2.6.8 and 6.1.1.4'

loop_
_geom_angle_atom_site_label_1
_geom_angle_atom_site_label_2
_geom_angle_atom_site_label_3
_geom_angle
_geom_angle_site_symmetry_1
_geom_angle_site_symmetry_3
_geom_angle_publ_flag
C16 O2 C9 111.3(3) . . ?
C5 O1 C9 107.7(3) . . ?
C17 C8 C6 131.5(4) . . ?
C17 C8 C9 123.0(3) . . ?
C6 C8 C9 105.3(3) . . ?
C7 C6 C5 117.9(3) . . ?
C7 C6 C8 135.8(4) . . ?
C5 C6 C8 106.3(3) . . ?
C6 C7 C2 119.7(4) . . ?
C6 C7 H7 120.1 . . ?
C2 C7 H7 120.1 . . ?
C8 C17 C22 122.5(3) . . ?
C8 C17 C18 120.1(4) . . ?
C22 C17 C18 117.4(3) . . ?
O1 C5 C4 122.1(4) . . ?
O1 C5 C6 113.9(3) . . ?
C4 C5 C6 124.0(4) . . ?
C21 C22 C17 123.5(4) . . ?
C21 C22 H22 118.2 . . ?
C17 C22 H22 118.2 . . ?
C18 C19 C20 117.7(3) . . ?
C18 C19 C23 122.0(4) . . ?
C20 C19 C23 120.3(3) . . ?
C7 C2 C3 119.9(4) . . ?
C7 C2 C1 120.1(4) . . ?
C3 C2 C1 120.0(4) . . ?
O1 C9 O2 106.0(3) . . ?
O1 C9 C10 107.2(3) . . ?
O2 C9 C10 103.4(3) . . ?
O1 C9 C8 106.7(3) . . ?
O2 C9 C8 110.7(3) . . ?
C10 C9 C8 121.8(3) . . ?
C22 C21 C20 118.2(4) . . ?
C22 C21 C27 122.0(3) . . ?
C20 C21 C27 119.7(3) . . ?
C21 C27 C30 111.2(3) . . ?
C21 C27 C29 109.7(3) . . ?
C30 C27 C29 110.1(3) . . ?
C21 C27 C28 111.9(3) . . ?
C30 C27 C28 106.8(3) . . ?
C29 C27 C28 107.0(3) . . ?
C4 C3 C2 121.8(4) . . ?
C4 C3 H3 119.1 . . ?
C2 C3 H3 119.1 . . ?
C23 C25 H25A 109.5 . . ?
C23 C25 H25B 109.5 . . ?
H25A C25 H25B 109.5 . . ?
C23 C25 H25C 109.5 . . ?
H25A C25 H25C 109.5 . . ?
H25B C25 H25C 109.5 . . ?
C24 C23 C19 109.9(3) . . ?
C24 C23 C25 107.2(3) . . ?
C19 C23 C25 111.9(3) . . ?
C24 C23 C26 109.4(3) . . ?
C19 C23 C26 111.6(3) . . ?
C25 C23 C26 106.8(3) . . ?
C19 C18 C17 122.9(4) . . ?
C19 C18 H18 118.5 . . ?
C17 C18 H18 118.5 . . ?
C27 C29 H29A 109.5 . . ?
C27 C29 H29B 109.5 . . ?
H29A C29 H29B 109.5 . . ?
C27 C29 H29C 109.5 . . ?
H29A C29 H29C 109.5 . . ?
H29B C29 H29C 109.5 . . ?
C3 C4 C5 116.6(4) . . ?
C3 C4 H4 121.7 . . ?
C5 C4 H4 121.7 . . ?
O4 C20 C21 120.8(4) . . ?
O4 C20 C19 120.3(3) . . ?
C21 C20 C19 118.9(3) . . ?
C2 C1 H1A 109.5 . . ?
C2 C1 H1B 109.5 . . ?
H1A C1 H1B 109.5 . . ?
C2 C1 H1C 109.5 . . ?
H1A C1 H1C 109.5 . . ?
H1B C1 H1C 109.5 . . ?
C27 C28 H28A 109.5 . . ?
C27 C28 H28B 109.5 . . ?
H28A C28 H28B 109.5 . . ?
C27 C28 H28C 109.5 . . ?
H28A C28 H28C 109.5 . . ?
H28B C28 H28C 109.5 . . ?
C14 C15 C10 122.2(4) . . ?
C14 C15 C16 130.3(4) . . ?
C10 C15 C16 107.4(4) . . ?
O3 C16 O2 121.4(4) . . ?
O3 C16 C15 130.8(4) . . ?
O2 C16 C15 107.8(3) . . ?
C15 C10 C11 121.2(4) . . ?
C15 C10 C9 109.5(3) . . ?
C11 C10 C9 129.2(4) . . ?
C15 C14 C13 118.2(4) . . ?
C15 C14 H14 120.9 . . ?
C13 C14 H14 120.9 . . ?
C12 C13 C14 119.5(4) . . ?
C12 C13 H13 120.2 . . ?
C14 C13 H13 120.2 . . ?
C13 C12 C11 122.9(4) . . ?
C13 C12 H12 118.5 . . ?
C11 C12 H12 118.5 . . ?
C23 C24 H24A 109.5 . . ?
C23 C24 H24B 109.5 . . ?
H24A C24 H24B 109.5 . . ?
C23 C24 H24C 109.5 . . ?
H24A C24 H24C 109.5 . . ?
H24B C24 H24C 109.5 . . ?
C23 C26 H26A 109.5 . . ?
C23 C26 H26B 109.5 . . ?
H26A C26 H26B 109.5 . . ?
C23 C26 H26C 109.5 . . ?
H26A C26 H26C 109.5 . . ?
H26B C26 H26C 109.5 . . ?
C10 C11 C12 115.9(4) . . ?
C10 C11 H11 122.1 . . ?
C12 C11 H11 122.1 . . ?
C27 C30 H30A 109.5 . . ?
C27 C30 H30B 109.5 . . ?
H30A C30 H30B 109.5 . . ?
C27 C30 H30C 109.5 . . ?
H30A C30 H30C 109.5 . . ?
H30B C30 H30C 109.5 . . ?

loop_
_geom_bond_atom_site_label_1
_geom_bond_atom_site_label_2
_geom_bond_distance
_geom_bond_site_symmetry_2
_geom_bond_publ_flag
O2 C16 1.382(5) . ?
O2 C9 1.449(4) . ?
O1 C5 1.372(4) . ?
O1 C9 1.433(4) . ?
O4 C20 1.244(4) . ?
O3 C16 1.194(4) . ?
C8 C17 1.393(5) . ?
C8 C6 1.468(5) . ?
C8 C9 1.521(5) . ?
C6 C7 1.395(5) . ?
C6 C5 1.399(5) . ?
C7 C2 1.395(5) . ?
C7 H7 0.9500 . ?
C17 C22 1.436(5) . ?
C17 C18 1.448(5) . ?
C5 C4 1.382(5) . ?
C22 C21 1.359(5) . ?
C22 H22 0.9500 . ?
C19 C18 1.366(5) . ?
C19 C20 1.493(5) . ?
C19 C23 1.531(5) . ?
C2 C3 1.403(5) . ?
C2 C1 1.522(5) . ?
C9 C10 1.518(5) . ?
C21 C20 1.480(5) . ?
C21 C27 1.528(5) . ?
C27 C30 1.529(5) . ?
C27 C29 1.537(5) . ?
C27 C28 1.546(5) . ?
C3 C4 1.381(5) . ?
C3 H3 0.9500 . ?
C25 C23 1.541(5) . ?
C25 H25A 0.9800 . ?
C25 H25B 0.9800 . ?
C25 H25C 0.9800 . ?
C23 C24 1.530(5) . ?
C23 C26 1.551(5) . ?
C18 H18 0.9500 . ?
C29 H29A 0.9800 . ?
C29 H29B 0.9800 . ?
C29 H29C 0.9800 . ?
C4 H4 0.9500 . ?
C1 H1A 0.9800 . ?
C1 H1B 0.9800 . ?
C1 H1C 0.9800 . ?
C28 H28A 0.9800 . ?
C28 H28B 0.9800 . ?
C28 H28C 0.9800 . ?
C15 C14 1.375(5) . ?
C15 C10 1.382(5) . ?
C15 C16 1.491(5) . ?
C10 C11 1.393(5) . ?
C14 C13 1.391(6) . ?
C14 H14 0.9500 . ?
C13 C12 1.387(6) . ?
C13 H13 0.9500 . ?
C12 C11 1.405(6) . ?
C12 H12 0.9500 . ?
C24 H24A 0.9800 . ?
C24 H24B 0.9800 . ?
C24 H24C 0.9800 . ?
C26 H26A 0.9800 . ?
C26 H26B 0.9800 . ?
C26 H26C 0.9800 . ?
C11 H11 0.9500 . ?
C30 H30A 0.9800 . ?
C30 H30B 0.9800 . ?
C30 H30C 0.9800 . ?
